data_4084853
loop_
_publ_author_name
'Dang, Liang'
'Song, Haibin'
'Wang, Baiquan'

_publ_section_title
;
 Synthesis, Structures, and Norbornene Polymerization Behavior
 ofo-Aryloxide-Substituted NHC-Ligated \s, \p-Cycloalkenyl Palladium
 Complexes
;
_journal_issue 23
_journal_name_full Organometallics
_journal_page_first 6812
_journal_paper_doi 10.1021/om500839w
_journal_volume 33
_journal_year 2014
_chemical_formula_moiety 'C30 H42 N2 O2 Pd'
_chemical_formula_sum 'C30 H42 N2 O2 Pd'
_chemical_formula_weight 569.05
_chemical_name_systematic
; 
 ? 
;
_space_group_crystal_system monoclinic
_space_group_IT_number 14
_space_group_name_Hall '-P 2ybc'
_space_group_name_H-M_alt 'P 1 21/c 1'
_symmetry_space_group_name_Hall '-P 2ybc'
_symmetry_space_group_name_H-M 'P 1 21/c 1'
_atom_sites_solution_hydrogens geom
_atom_sites_solution_primary direct
_atom_sites_solution_secondary difmap
_audit_creation_method SHELXL-2013
_cell_angle_alpha 90
_cell_angle_beta 97.354(12)
_cell_angle_gamma 90
_cell_formula_units_Z 4
_cell_length_a 7.3630(12)
_cell_length_b 13.8770(19)
_cell_length_c 26.725(3)
_cell_measurement_reflns_used 15166
_cell_measurement_temperature 113(2)
_cell_measurement_theta_max 36.30
_cell_measurement_theta_min 1.50
_cell_volume 2708.2(7)
_computing_cell_refinement 'CrystalClear-SM Expert 2.0 r4'
_computing_data_collection 'CrystalClear-SM Expert 2.0 r4 (Rigaku, 2009)'
_computing_data_reduction 'CrystalClear-SM Expert 2.0 r4'
_computing_molecular_graphics 'CrystalStructure 4.0'
_computing_publication_material 'CrystalStructure 4.0 (Rigaku, 2009)'
_computing_structure_refinement 'SHELXL-2013 (Sheldrick, 2013)'
_computing_structure_solution 'SHELXS97 (Sheldrick, 1997)'
_diffrn_ambient_temperature 113(2)
_diffrn_detector_area_resol_mean 14.222
_diffrn_measured_fraction_theta_full 0.999
_diffrn_measured_fraction_theta_max 0.982
_diffrn_measurement_device_type 'Rigaku Saturn724 CCD'
_diffrn_measurement_method \w
_diffrn_radiation_type MoK\a
_diffrn_radiation_wavelength 0.71075
_diffrn_reflns_av_R_equivalents 0.0421
_diffrn_reflns_av_unetI/netI 0.0415
_diffrn_reflns_Laue_measured_fraction_full 0.999
_diffrn_reflns_Laue_measured_fraction_max 0.982
_diffrn_reflns_limit_h_max 12
_diffrn_reflns_limit_h_min -12
_diffrn_reflns_limit_k_max 23
_diffrn_reflns_limit_k_min -23
_diffrn_reflns_limit_l_max 44
_diffrn_reflns_limit_l_min -44
_diffrn_reflns_number 49694
_diffrn_reflns_point_group_measured_fraction_full 0.999
_diffrn_reflns_point_group_measured_fraction_max 0.982
_diffrn_reflns_theta_full 25.242
_diffrn_reflns_theta_max 36.342
_diffrn_reflns_theta_min 1.656
_exptl_absorpt_coefficient_mu 0.714
_exptl_absorpt_correction_T_max 0.842
_exptl_absorpt_correction_T_min 0.730
_exptl_absorpt_correction_type multi-scan
_exptl_absorpt_process_details 'Jacobson, R. (1998) Private communication'
_exptl_crystal_colour colorless
_exptl_crystal_density_diffrn 1.396
_exptl_crystal_density_method 'not measured'
_exptl_crystal_description prism
_exptl_crystal_F_000 1192
_exptl_crystal_size_max 0.320
_exptl_crystal_size_mid 0.240
_exptl_crystal_size_min 0.240
_refine_diff_density_max 0.974
_refine_diff_density_min -1.300
_refine_diff_density_rms 0.097
_refine_ls_extinction_method none
_refine_ls_goodness_of_fit_ref 1.063
_refine_ls_hydrogen_treatment constr
_refine_ls_matrix_type full
_refine_ls_number_parameters 324
_refine_ls_number_reflns 12926
_refine_ls_number_restraints 0
_refine_ls_restrained_S_all 1.063
_refine_ls_R_factor_all 0.0338
_refine_ls_R_factor_gt 0.0282
_refine_ls_shift/su_max 0.001
_refine_ls_shift/su_mean 0.000
_refine_ls_structure_factor_coef Fsqd
_refine_ls_weighting_details
; 
 w=1/[\s^2^(Fo^2^)+(0.0344P)^2^+0.1319P] 
 where P=(Fo^2^+2Fc^2^)/3 
;
_refine_ls_weighting_scheme calc
_refine_ls_wR_factor_gt 0.0702
_refine_ls_wR_factor_ref 0.0723
_reflns_Friedel_coverage 0.000
_reflns_number_gt 11316
_reflns_number_total 12926
_reflns_threshold_expression 'I > 2\s(I)'
_cod_data_source_file om500839w_si_002.cif
_cod_data_source_block m130514a
_cod_depositor_comments 'Adding full bibliography for 4084851--4084854.cif.'
_cod_database_code 4084853
_shelx_space_group_comment
; 
The symmetry employed for this shelxl refinement is uniquely defined 
by the following loop, which should always be used as a source of 
symmetry information in preference to the above space-group names. 
They are only intended as comments. 
;
_shelx_estimated_absorpt_t_min 0.804
_shelx_estimated_absorpt_t_max 0.847
_shelxl_version_number 2013-2

loop_
_space_group_symop_operation_xyz
'x, y, z'
'-x, y+1/2, -z+1/2'
'-x, -y, -z'
'x, -y-1/2, z-1/2'

loop_
_atom_site_label
_atom_site_type_symbol
_atom_site_fract_x
_atom_site_fract_y
_atom_site_fract_z
_atom_site_U_iso_or_equiv
_atom_site_adp_type
_atom_site_occupancy
_atom_site_site_symmetry_order
_atom_site_calc_flag
_atom_site_refinement_flags_posn
_atom_site_refinement_flags_adp
Pd1 Pd 0.41463(2) 0.28169(2) 0.02389(2) 0.01070(2) Uani 1 1 d . .
O1 O 0.66066(11) 0.29649(6) 0.07324(3) 0.01380(14) Uani 1 1 d . .
O31 O 0.07062(11) 0.32854(6) -0.10614(3) 0.01687(15) Uani 1 1 d . .
N1 N 0.41693(12) 0.44839(7) 0.09180(3) 0.01332(15) Uani 1 1 d . .
N2 N 0.28429(12) 0.49538(7) 0.01938(3) 0.01385(15) Uani 1 1 d . .
C1 C 0.35936(14) 0.41647(8) 0.04430(4) 0.01287(17) Uani 1 1 d . .
C2 C 0.29341(15) 0.57512(8) 0.05068(4) 0.01694(19) Uani 1 1 d . .
H2 H 0.2502 0.6381 0.0418 0.020 Uiso 1 1 calc R U
C3 C 0.37551(15) 0.54599(8) 0.09616(4) 0.01731(19) Uani 1 1 d . .
H3 H 0.4004 0.5846 0.1256 0.021 Uiso 1 1 calc R U
C4 C 0.20856(15) 0.49825(8) -0.03382(4) 0.01668(19) Uani 1 1 d . .
H4A H 0.0790 0.4799 -0.0374 0.025 Uiso 1 1 calc R U
H4B H 0.2758 0.4532 -0.0529 0.025 Uiso 1 1 calc R U
H4C H 0.2200 0.5636 -0.0469 0.025 Uiso 1 1 calc R U
C5 C 0.52188(14) 0.39495(8) 0.13157(4) 0.01389(18) Uani 1 1 d . .
C6 C 0.65281(14) 0.32687(8) 0.11957(4) 0.01299(17) Uani 1 1 d . .
C7 C 0.78106(15) 0.29343(8) 0.16089(4) 0.01411(18) Uani 1 1 d . .
C8 C 0.75148(16) 0.31784(9) 0.20961(4) 0.0179(2) Uani 1 1 d . .
H8 H 0.8346 0.2936 0.2368 0.021 Uiso 1 1 calc R U
C9 C 0.60700(16) 0.37594(9) 0.22119(4) 0.0188(2) Uani 1 1 d . .
C10 C 0.49530(16) 0.41646(9) 0.18107(4) 0.0172(2) Uani 1 1 d . .
H10 H 0.3999 0.4592 0.1873 0.021 Uiso 1 1 calc R U
C11 C 0.94723(16) 0.23265(8) 0.15092(4) 0.01564(19) Uani 1 1 d . .
C12 C 1.05392(17) 0.28487(9) 0.11315(5) 0.0192(2) Uani 1 1 d . .
H12A H 1.0965 0.3474 0.1271 0.029 Uiso 1 1 calc R U
H12B H 0.9737 0.2948 0.0814 0.029 Uiso 1 1 calc R U
H12C H 1.1595 0.2457 0.1069 0.029 Uiso 1 1 calc R U
C13 C 0.88341(19) 0.13285(9) 0.12976(5) 0.0231(2) Uani 1 1 d . .
H13A H 0.9900 0.0952 0.1229 0.035 Uiso 1 1 calc R U
H13B H 0.8000 0.1413 0.0984 0.035 Uiso 1 1 calc R U
H13C H 0.8198 0.0988 0.1545 0.035 Uiso 1 1 calc R U
C14 C 1.08145(19) 0.21654(10) 0.19893(5) 0.0248(3) Uani 1 1 d . .
H14A H 1.0215 0.1788 0.2231 0.037 Uiso 1 1 calc R U
H14B H 1.1196 0.2790 0.2139 0.037 Uiso 1 1 calc R U
H14C H 1.1891 0.1816 0.1905 0.037 Uiso 1 1 calc R U
C15 C 0.57726(18) 0.39038(11) 0.27640(4) 0.0251(3) Uani 1 1 d . .
C16 C 0.5369(3) 0.29099(12) 0.29879(5) 0.0378(4) Uani 1 1 d . .
H16A H 0.6446 0.2494 0.2991 0.057 Uiso 1 1 calc R U
H16B H 0.4322 0.2613 0.2782 0.057 Uiso 1 1 calc R U
H16C H 0.5086 0.2994 0.3334 0.057 Uiso 1 1 calc R U
C17 C 0.7492(2) 0.43405(13) 0.30631(5) 0.0355(3) Uani 1 1 d . .
H17A H 0.7764 0.4961 0.2914 0.043 Uiso 1 1 calc R U
H17B H 0.8529 0.3902 0.3052 0.043 Uiso 1 1 calc R U
H17C H 0.7283 0.4438 0.3414 0.043 Uiso 1 1 calc R U
C18 C 0.4142(2) 0.45614(14) 0.28185(5) 0.0424(4) Uani 1 1 d . .
H18A H 0.3955 0.4598 0.3174 0.064 Uiso 1 1 calc R U
H18B H 0.3040 0.4300 0.2621 0.064 Uiso 1 1 calc R U
H18C H 0.4388 0.5208 0.2695 0.064 Uiso 1 1 calc R U
C19 C 0.17415(15) 0.26283(8) -0.02226(4) 0.01320(17) Uani 1 1 d . .
H19 H 0.0843 0.3136 -0.0154 0.016 Uiso 1 1 calc R U
C20 C 0.20152(15) 0.26430(8) -0.07869(4) 0.01392(18) Uani 1 1 d . .
H20 H 0.3296 0.2835 -0.0829 0.017 Uiso 1 1 calc R U
C21 C 0.16494(15) 0.15848(8) -0.09459(4) 0.01545(18) Uani 1 1 d . .
H21 H 0.1460 0.1479 -0.1319 0.019 Uiso 1 1 calc R U
C22 C 0.31042(15) 0.09171(8) -0.06549(4) 0.01532(18) Uani 1 1 d . .
H22 H 0.3016 0.0258 -0.0808 0.018 Uiso 1 1 calc R U
C23 C 0.51228(15) 0.12571(8) -0.05880(4) 0.01572(19) Uani 1 1 d . .
H23A H 0.5936 0.0744 -0.0690 0.019 Uiso 1 1 calc R U
H23B H 0.5267 0.1839 -0.0793 0.019 Uiso 1 1 calc R U
C24 C 0.55609(15) 0.14777(8) -0.00338(4) 0.01473(18) Uani 1 1 d . .
H24 H 0.6672 0.1768 0.0113 0.018 Uiso 1 1 calc R U
C25 C 0.41937(14) 0.12161(8) 0.02330(4) 0.01452(18) Uani 1 1 d . .
H25 H 0.4277 0.1241 0.0590 0.017 Uiso 1 1 calc R U
C26 C 0.25169(15) 0.08799(8) -0.01096(4) 0.01556(18) Uani 1 1 d . .
H26 H 0.2125 0.0219 -0.0019 0.019 Uiso 1 1 calc R U
C27 C 0.09225(15) 0.16059(8) -0.01496(4) 0.01579(19) Uani 1 1 d . .
H27 H 0.0127 0.1561 0.0126 0.019 Uiso 1 1 calc R U
C28 C -0.00450(15) 0.13689(9) -0.06810(4) 0.0180(2) Uani 1 1 d . .
H28A H -0.0443 0.0688 -0.0717 0.022 Uiso 1 1 calc R U
H28B H -0.1085 0.1805 -0.0789 0.022 Uiso 1 1 calc R U
C29 C 0.12124(19) 0.35649(11) -0.15335(4) 0.0260(3) Uani 1 1 d . .
H29A H 0.1164 0.3000 -0.1761 0.031 Uiso 1 1 calc R U
H29B H 0.2482 0.3815 -0.1488 0.031 Uiso 1 1 calc R U
C30 C -0.0080(2) 0.43341(11) -0.17637(5) 0.0313(3) Uani 1 1 d . .
H30A H -0.1291 0.4051 -0.1864 0.047 Uiso 1 1 calc R U
H30B H 0.0388 0.4605 -0.2061 0.047 Uiso 1 1 calc R U
H30C H -0.0177 0.4845 -0.1516 0.047 Uiso 1 1 calc R U

loop_
_atom_site_aniso_label
_atom_site_aniso_U_11
_atom_site_aniso_U_22
_atom_site_aniso_U_33
_atom_site_aniso_U_23
_atom_site_aniso_U_13
_atom_site_aniso_U_12
Pd1 0.01040(4) 0.01305(4) 0.00844(3) -0.00018(2) 0.00037(2) 0.00018(3)
O1 0.0132(3) 0.0182(4) 0.0097(3) -0.0014(2) 0.0002(2) 0.0008(3)
O31 0.0158(4) 0.0224(4) 0.0121(3) 0.0015(3) 0.0007(3) 0.0039(3)
N1 0.0125(4) 0.0152(4) 0.0123(3) -0.0016(3) 0.0015(3) 0.0005(3)
N2 0.0123(4) 0.0151(4) 0.0140(4) 0.0016(3) 0.0014(3) 0.0007(3)
C1 0.0111(4) 0.0161(5) 0.0115(4) 0.0009(3) 0.0019(3) -0.0003(3)
C2 0.0149(5) 0.0144(5) 0.0216(5) -0.0009(4) 0.0022(4) 0.0016(4)
C3 0.0157(5) 0.0166(5) 0.0196(5) -0.0048(4) 0.0023(4) 0.0008(4)
C4 0.0164(5) 0.0188(5) 0.0144(4) 0.0041(4) 0.0002(3) 0.0005(4)
C5 0.0128(4) 0.0179(5) 0.0108(4) -0.0008(3) 0.0008(3) -0.0007(4)
C6 0.0128(4) 0.0154(5) 0.0106(4) -0.0002(3) 0.0011(3) -0.0023(3)
C7 0.0133(5) 0.0184(5) 0.0102(4) 0.0005(3) -0.0001(3) -0.0015(3)
C8 0.0172(5) 0.0257(6) 0.0101(4) 0.0002(4) -0.0008(3) -0.0005(4)
C9 0.0183(5) 0.0277(6) 0.0104(4) -0.0021(4) 0.0015(3) -0.0010(4)
C10 0.0158(5) 0.0238(5) 0.0121(4) -0.0028(4) 0.0021(3) 0.0002(4)
C11 0.0150(5) 0.0176(5) 0.0134(4) 0.0006(3) -0.0016(3) 0.0005(4)
C12 0.0146(5) 0.0226(6) 0.0207(5) 0.0002(4) 0.0035(4) 0.0005(4)
C13 0.0273(6) 0.0163(5) 0.0245(6) 0.0000(4) -0.0012(5) 0.0004(4)
C14 0.0220(6) 0.0334(7) 0.0171(5) -0.0006(4) -0.0054(4) 0.0079(5)
C15 0.0254(6) 0.0401(8) 0.0101(4) -0.0039(4) 0.0031(4) 0.0019(5)
C16 0.0489(10) 0.0501(10) 0.0164(6) 0.0024(5) 0.0115(6) -0.0078(7)
C17 0.0376(8) 0.0516(10) 0.0166(5) -0.0102(6) 0.0006(5) -0.0052(7)
C18 0.0442(9) 0.0673(12) 0.0167(6) -0.0075(6) 0.0073(6) 0.0203(8)
C19 0.0113(4) 0.0160(5) 0.0123(4) -0.0009(3) 0.0015(3) 0.0008(3)
C20 0.0113(4) 0.0184(5) 0.0116(4) -0.0005(3) -0.0001(3) 0.0011(3)
C21 0.0139(5) 0.0193(5) 0.0127(4) -0.0031(3) -0.0001(3) 0.0001(4)
C22 0.0147(5) 0.0166(5) 0.0143(4) -0.0032(3) 0.0006(3) 0.0001(4)
C23 0.0136(5) 0.0194(5) 0.0141(4) -0.0017(3) 0.0017(3) 0.0020(4)
C24 0.0136(5) 0.0147(5) 0.0153(4) -0.0018(3) -0.0003(3) 0.0017(4)
C25 0.0141(5) 0.0161(5) 0.0129(4) 0.0004(3) 0.0001(3) 0.0008(4)
C26 0.0154(5) 0.0152(5) 0.0160(4) 0.0003(3) 0.0019(4) -0.0018(4)
C27 0.0127(5) 0.0200(5) 0.0149(4) -0.0011(3) 0.0029(3) -0.0024(4)
C28 0.0124(5) 0.0215(5) 0.0199(5) -0.0031(4) 0.0006(4) -0.0031(4)
C29 0.0246(6) 0.0386(8) 0.0150(5) 0.0084(5) 0.0036(4) 0.0090(5)
C30 0.0431(8) 0.0306(7) 0.0208(6) 0.0069(5) 0.0060(5) 0.0136(6)

loop_
_atom_type_symbol
_atom_type_description
_atom_type_scat_dispersion_real
_atom_type_scat_dispersion_imag
_atom_type_scat_source
C C 0.0033 0.0016 'International Tables Vol C Tables 4.2.6.8 and 6.1.1.4'
H H 0.0000 0.0000 'International Tables Vol C Tables 4.2.6.8 and 6.1.1.4'
N N 0.0061 0.0033 'International Tables Vol C Tables 4.2.6.8 and 6.1.1.4'
O O 0.0106 0.0060 'International Tables Vol C Tables 4.2.6.8 and 6.1.1.4'
Pd Pd -0.9988 1.0072 'International Tables Vol C Tables 4.2.6.8 and 6.1.1.4'

loop_
_geom_angle_atom_site_label_1
_geom_angle_atom_site_label_2
_geom_angle_atom_site_label_3
_geom_angle
C1 Pd1 C19 95.37(4)
C1 Pd1 O1 85.81(4)
C19 Pd1 O1 177.77(4)
C1 Pd1 C25 159.84(4)
C19 Pd1 C25 83.15(4)
O1 Pd1 C25 95.09(3)
C1 Pd1 C24 163.42(4)
C19 Pd1 C24 95.64(4)
O1 Pd1 C24 83.63(3)
C25 Pd1 C24 34.88(4)
C6 O1 Pd1 118.79(7)
C29 O31 C20 112.82(9)
C1 N1 C3 110.39(9)
C1 N1 C5 126.59(9)
C3 N1 C5 122.76(9)
C1 N2 C2 111.24(9)
C1 N2 C4 125.37(9)
C2 N2 C4 123.36(9)
N1 C1 N2 104.67(9)
N1 C1 Pd1 120.53(7)
N2 C1 Pd1 134.51(8)
C3 C2 N2 106.65(10)
C3 C2 H2 126.7
N2 C2 H2 126.7
C2 C3 N1 107.04(10)
C2 C3 H3 126.5
N1 C3 H3 126.5
N2 C4 H4A 109.5
N2 C4 H4B 109.5
H4A C4 H4B 109.5
N2 C4 H4C 109.5
H4A C4 H4C 109.5
H4B C4 H4C 109.5
C10 C5 C6 122.70(10)
C10 C5 N1 117.63(10)
C6 C5 N1 119.60(9)
O1 C6 C5 122.69(9)
O1 C6 C7 121.09(10)
C5 C6 C7 116.21(9)
C8 C7 C6 118.40(10)
C8 C7 C11 121.33(10)
C6 C7 C11 120.28(9)
C7 C8 C9 124.20(10)
C7 C8 H8 117.9
C9 C8 H8 117.9
C10 C9 C8 117.09(10)
C10 C9 C15 123.28(11)
C8 C9 C15 119.62(10)
C9 C10 C5 120.42(11)
C9 C10 H10 119.8
C5 C10 H10 119.8
C14 C11 C7 112.17(9)
C14 C11 C12 106.82(10)
C7 C11 C12 109.88(9)
C14 C11 C13 107.99(10)
C7 C11 C13 110.09(9)
C12 C11 C13 109.81(9)
C11 C12 H12A 109.5
C11 C12 H12B 109.5
H12A C12 H12B 109.5
C11 C12 H12C 109.5
H12A C12 H12C 109.5
H12B C12 H12C 109.5
C11 C13 H13A 109.5
C11 C13 H13B 109.5
H13A C13 H13B 109.5
C11 C13 H13C 109.5
H13A C13 H13C 109.5
H13B C13 H13C 109.5
C11 C14 H14A 109.5
C11 C14 H14B 109.5
H14A C14 H14B 109.5
C11 C14 H14C 109.5
H14A C14 H14C 109.5
H14B C14 H14C 109.5
C18 C15 C9 112.36(11)
C18 C15 C17 108.68(12)
C9 C15 C17 110.09(11)
C18 C15 C16 107.65(13)
C9 C15 C16 108.30(11)
C17 C15 C16 109.70(13)
C15 C16 H16A 109.5
C15 C16 H16B 109.5
H16A C16 H16B 109.5
C15 C16 H16C 109.5
H16A C16 H16C 109.5
H16B C16 H16C 109.5
C15 C17 H17A 109.5
C15 C17 H17B 109.5
H17A C17 H17B 109.5
C15 C17 H17C 109.5
H17A C17 H17C 109.5
H17B C17 H17C 109.5
C15 C18 H18A 109.5
C15 C18 H18B 109.5
H18A C18 H18B 109.5
C15 C18 H18C 109.5
H18A C18 H18C 109.5
H18B C18 H18C 109.5
C20 C19 C27 103.54(8)
C20 C19 Pd1 112.10(7)
C27 C19 Pd1 111.07(7)
C20 C19 H19 110.0
C27 C19 H19 110.0
Pd1 C19 H19 110.0
O31 C20 C21 111.50(9)
O31 C20 C19 110.00(8)
C21 C20 C19 102.47(8)
O31 C20 H20 110.9
C21 C20 H20 110.9
C19 C20 H20 110.9
C28 C21 C20 100.47(8)
C28 C21 C22 101.64(9)
C20 C21 C22 110.25(9)
C28 C21 H21 114.3
C20 C21 H21 114.3
C22 C21 H21 114.3
C23 C22 C21 117.90(9)
C23 C22 C26 106.07(8)
C21 C22 C26 103.32(8)
C23 C22 H22 109.7
C21 C22 H22 109.7
C26 C22 H22 109.7
C24 C23 C22 104.89(9)
C24 C23 H23A 110.8
C22 C23 H23A 110.8
C24 C23 H23B 110.8
C22 C23 H23B 110.8
H23A C23 H23B 108.8
C25 C24 C23 112.51(9)
C25 C24 Pd1 69.63(6)
C23 C24 Pd1 115.35(7)
C25 C24 H24 123.7
C23 C24 H24 123.7
Pd1 C24 H24 85.9
C24 C25 C26 111.57(9)
C24 C25 Pd1 75.49(7)
C26 C25 Pd1 107.47(7)
C24 C25 H25 124.2
C26 C25 H25 124.2
Pd1 C25 H25 87.5
C25 C26 C27 113.32(9)
C25 C26 C22 104.51(9)
C27 C26 C22 102.22(8)
C25 C26 H26 112.0
C27 C26 H26 112.0
C22 C26 H26 112.0
C26 C27 C28 100.52(9)
C26 C27 C19 107.43(9)
C28 C27 C19 102.65(9)
C26 C27 H27 114.9
C28 C27 H27 114.9
C19 C27 H27 114.9
C21 C28 C27 94.35(8)
C21 C28 H28A 112.9
C27 C28 H28A 112.9
C21 C28 H28B 112.9
C27 C28 H28B 112.9
H28A C28 H28B 110.3
O31 C29 C30 109.47(11)
O31 C29 H29A 109.8
C30 C29 H29A 109.8
O31 C29 H29B 109.8
C30 C29 H29B 109.8
H29A C29 H29B 108.2
C29 C30 H30A 109.5
C29 C30 H30B 109.5
H30A C30 H30B 109.5
C29 C30 H30C 109.5
H30A C30 H30C 109.5
H30B C30 H30C 109.5

loop_
_geom_bond_atom_site_label_1
_geom_bond_atom_site_label_2
_geom_bond_distance
Pd1 C1 2.0046(11)
Pd1 C19 2.0410(11)
Pd1 O1 2.1099(9)
Pd1 C25 2.2217(12)
Pd1 C24 2.2943(11)
O1 C6 1.3162(12)
O31 C29 1.4148(14)
O31 C20 1.4426(13)
N1 C1 1.3599(13)
N1 C3 1.3965(15)
N1 C5 1.4375(14)
N2 C1 1.3616(14)
N2 C2 1.3834(14)
N2 C4 1.4600(14)
C2 C3 1.3484(16)
C2 H2 0.9500
C3 H3 0.9500
C4 H4A 0.9800
C4 H4B 0.9800
C4 H4C 0.9800
C5 C10 1.3941(14)
C5 C6 1.4156(15)
C6 C7 1.4350(15)
C7 C8 1.3893(15)
C7 C11 1.5371(16)
C8 C9 1.4007(17)
C8 H8 0.9500
C9 C10 1.3842(16)
C9 C15 1.5322(15)
C10 H10 0.9500
C11 C14 1.5323(17)
C11 C12 1.5376(16)
C11 C13 1.5461(17)
C12 H12A 0.9800
C12 H12B 0.9800
C12 H12C 0.9800
C13 H13A 0.9800
C13 H13B 0.9800
C13 H13C 0.9800
C14 H14A 0.9800
C14 H14B 0.9800
C14 H14C 0.9800
C15 C18 1.530(2)
C15 C17 1.533(2)
C15 C16 1.547(2)
C16 H16A 0.9800
C16 H16B 0.9800
C16 H16C 0.9800
C17 H17A 0.9800
C17 H17B 0.9800
C17 H17C 0.9800
C18 H18A 0.9800
C18 H18B 0.9800
C18 H18C 0.9800
C19 C20 1.5469(14)
C19 C27 1.5635(16)
C19 H19 1.0000
C20 C21 1.5428(16)
C20 H20 1.0000
C21 C28 1.5405(16)
C21 C22 1.5483(16)
C21 H21 1.0000
C22 C23 1.5478(16)
C22 C26 1.5730(15)
C22 H22 1.0000
C23 C24 1.5064(15)
C23 H23A 0.9900
C23 H23B 0.9900
C24 C25 1.3553(15)
C24 H24 0.9500
C25 C26 1.5136(15)
C25 H25 0.9500
C26 C27 1.5402(16)
C26 H26 1.0000
C27 C28 1.5407(15)
C27 H27 1.0000
C28 H28A 0.9900
C28 H28B 0.9900
C29 C30 1.5079(18)
C29 H29A 0.9900
C29 H29B 0.9900
C30 H30A 0.9800
C30 H30B 0.9800
C30 H30C 0.9800

loop_
_geom_hbond_atom_site_label_D
_geom_hbond_atom_site_label_H
_geom_hbond_atom_site_label_A
_geom_hbond_distance_DH
_geom_hbond_distance_HA
_geom_hbond_distance_DA
_geom_hbond_angle_DHA
_geom_hbond_site_symmetry_A
C4 H4B O31 0.98 2.60 3.1322(15) 114.4 .
C4 H4C O1 0.98 2.28 3.2265(14) 162.4 3_665

loop_
_geom_torsion_atom_site_label_1
_geom_torsion_atom_site_label_2
_geom_torsion_atom_site_label_3
_geom_torsion_atom_site_label_4
_geom_torsion
C3 N1 C1 N2 0.69(11)
C5 N1 C1 N2 -173.46(9)
C3 N1 C1 Pd1 175.39(7)
C5 N1 C1 Pd1 1.24(14)
C2 N2 C1 N1 -0.39(11)
C4 N2 C1 N1 177.73(9)
C2 N2 C1 Pd1 -173.98(9)
C4 N2 C1 Pd1 4.14(16)
C1 N2 C2 C3 -0.06(12)
C4 N2 C2 C3 -178.23(10)
N2 C2 C3 N1 0.48(12)
C1 N1 C3 C2 -0.75(13)
C5 N1 C3 C2 173.66(9)
C1 N1 C5 C10 -149.69(11)
C3 N1 C5 C10 36.83(15)
C1 N1 C5 C6 33.34(15)
C3 N1 C5 C6 -140.14(11)
Pd1 O1 C6 C5 -34.39(13)
Pd1 O1 C6 C7 146.88(8)
C10 C5 C6 O1 170.15(10)
N1 C5 C6 O1 -13.04(16)
C10 C5 C6 C7 -11.06(16)
N1 C5 C6 C7 165.75(9)
O1 C6 C7 C8 -171.57(10)
C5 C6 C7 C8 9.63(15)
O1 C6 C7 C11 8.80(15)
C5 C6 C7 C11 -170.00(10)
C6 C7 C8 C9 -2.15(18)
C11 C7 C8 C9 177.48(11)
C7 C8 C9 C10 -4.64(18)
C7 C8 C9 C15 174.28(12)
C8 C9 C10 C5 3.48(17)
C15 C9 C10 C5 -175.39(11)
C6 C5 C10 C9 4.51(17)
N1 C5 C10 C9 -172.36(10)
C8 C7 C11 C14 -7.86(15)
C6 C7 C11 C14 171.75(10)
C8 C7 C11 C12 -126.53(11)
C6 C7 C11 C12 53.09(13)
C8 C7 C11 C13 112.41(12)
C6 C7 C11 C13 -67.97(13)
C10 C9 C15 C18 -1.40(19)
C8 C9 C15 C18 179.75(13)
C10 C9 C15 C17 -122.68(14)
C8 C9 C15 C17 58.47(16)
C10 C9 C15 C16 117.38(15)
C8 C9 C15 C16 -61.47(16)
C29 O31 C20 C21 -85.31(12)
C29 O31 C20 C19 161.71(10)
C27 C19 C20 O31 109.23(9)
Pd1 C19 C20 O31 -130.97(8)
C27 C19 C20 C21 -9.45(10)
Pd1 C19 C20 C21 110.35(8)
O31 C20 C21 C28 -74.77(10)
C19 C20 C21 C28 42.85(10)
O31 C20 C21 C22 178.56(8)
C19 C20 C21 C22 -63.82(10)
C28 C21 C22 C23 -148.00(9)
C20 C21 C22 C23 -42.11(12)
C28 C21 C22 C26 -31.43(10)
C20 C21 C22 C26 74.46(10)
C21 C22 C23 C24 110.51(10)
C26 C22 C23 C24 -4.56(11)
C22 C23 C24 C25 6.98(13)
C22 C23 C24 Pd1 -70.28(10)
C23 C24 C25 C26 -6.54(13)
Pd1 C24 C25 C26 103.36(9)
C23 C24 C25 Pd1 -109.90(9)
C24 C25 C26 C27 -107.28(11)
Pd1 C25 C26 C27 -26.37(10)
C24 C25 C26 C22 3.19(12)
Pd1 C25 C26 C22 84.09(8)
C23 C22 C26 C25 1.16(11)
C21 C22 C26 C25 -123.50(9)
C23 C22 C26 C27 119.47(9)
C21 C22 C26 C27 -5.18(10)
C25 C26 C27 C28 151.87(9)
C22 C26 C27 C28 40.00(10)
C25 C26 C27 C19 44.91(11)
C22 C26 C27 C19 -66.96(10)
C20 C19 C27 C26 78.37(10)
Pd1 C19 C27 C26 -42.13(9)
C20 C19 C27 C28 -27.10(10)
Pd1 C19 C27 C28 -147.59(7)
C20 C21 C28 C27 -58.34(9)
C22 C21 C28 C27 55.08(10)
C26 C27 C28 C21 -58.68(10)
C19 C27 C28 C21 52.05(10)
C20 O31 C29 C30 -172.42(11)
